data_7206104
loop_
_publ_author_name
'B\;akowicz, Julia'
'Skar\.zewski, Jacek'
'Turowska-Tyrk, Ilona'

_publ_section_title
;
 Photo-induced structural changes in two crystal forms with different
 numbers of independent molecules
;
_journal_issue 13
_journal_name_full CrystEngComm
_journal_page_first 4332
_journal_paper_doi 10.1039/c0ce00795a
_journal_volume 13
_journal_year 2011
_chemical_absolute_configuration syn
_chemical_formula_sum 'C33 H39 N O4'
_chemical_formula_weight 513.65
_chemical_name_systematic
;
?
;
_space_group_IT_number 19
_symmetry_cell_setting orthorhombic
_symmetry_space_group_name_Hall 'P 2ac 2ab'
_symmetry_space_group_name_H-M 'P 21 21 21'
_atom_sites_solution_hydrogens geom
_atom_sites_solution_primary direct
_atom_sites_solution_secondary difmap
_audit_creation_method SHELXL-97
_cell_angle_alpha 90.00
_cell_angle_beta 90.00
_cell_angle_gamma 90.00
_cell_formula_units_Z 4
_cell_length_a 9.2509(16)
_cell_length_b 11.481(2)
_cell_length_c 28.074(5)
_cell_measurement_reflns_used 1000
_cell_measurement_temperature 299(2)
_cell_measurement_theta_max 13.4
_cell_measurement_theta_min 4.0
_cell_volume 2981.7(9)
_computing_cell_refinement 'CRYSALIS (Oxford Diffraction, 2003)'
_computing_data_collection 'CRYSALIS (Oxford Diffraction, 2003)'
_computing_data_reduction 'CRYSALIS (Oxford Diffraction, 2003)'
_computing_molecular_graphics 'ORTEP-3 for Windows (Farrugia, 1997)'
_computing_publication_material 'SHELXL97 (Sheldrick, 2008)'
_computing_structure_refinement 'SHELXL97 (Sheldrick, 2008)'
_computing_structure_solution 'SHELXS97 (Sheldrick, 2008)'
_diffrn_ambient_temperature 299(2)
_diffrn_measured_fraction_theta_full 0.991
_diffrn_measured_fraction_theta_max 0.991
_diffrn_measurement_device_type 'KM4CCD diffractometer'
_diffrn_measurement_method '\w scans'
_diffrn_radiation_monochromator graphite
_diffrn_radiation_source 'fine-focus sealed tube'
_diffrn_radiation_type MoK\a
_diffrn_radiation_wavelength 0.71073
_diffrn_reflns_av_R_equivalents 0.0489
_diffrn_reflns_av_sigmaI/netI 0.0390
_diffrn_reflns_limit_h_max 8
_diffrn_reflns_limit_h_min -11
_diffrn_reflns_limit_k_max 13
_diffrn_reflns_limit_k_min -13
_diffrn_reflns_limit_l_max 29
_diffrn_reflns_limit_l_min -33
_diffrn_reflns_number 14562
_diffrn_reflns_theta_full 25.00
_diffrn_reflns_theta_max 25.00
_diffrn_reflns_theta_min 4.04
_exptl_absorpt_coefficient_mu 0.074
_exptl_absorpt_correction_type none
_exptl_crystal_colour colourless
_exptl_crystal_density_diffrn 1.144
_exptl_crystal_density_method 'not measured'
_exptl_crystal_description block
_exptl_crystal_F_000 1104
_exptl_crystal_size_max 0.40
_exptl_crystal_size_mid 0.20
_exptl_crystal_size_min 0.15
_refine_diff_density_max 0.181
_refine_diff_density_min -0.139
_refine_diff_density_rms 0.031
_refine_ls_extinction_method none
_refine_ls_goodness_of_fit_ref 1.127
_refine_ls_hydrogen_treatment mixed
_refine_ls_matrix_type full
_refine_ls_number_parameters 352
_refine_ls_number_reflns 2959
_refine_ls_number_restraints 6
_refine_ls_restrained_S_all 1.134
_refine_ls_R_factor_all 0.1018
_refine_ls_R_factor_gt 0.0668
_refine_ls_shift/su_max 0.000
_refine_ls_shift/su_mean 0.000
_refine_ls_structure_factor_coef Fsqd
_refine_ls_weighting_details 'calc w=1/[\s^2^(Fo^2^)+(0.0916P)^2^+0.0000P] where P=(Fo^2^+2Fc^2^)/3'
_refine_ls_weighting_scheme calc
_refine_ls_wR_factor_gt 0.1559
_refine_ls_wR_factor_ref 0.1781
_reflns_number_gt 1998
_reflns_number_total 2959
_reflns_threshold_expression >2sigma(I)
_cod_data_source_file c0ce00795a.txt
_cod_data_source_block 100%P
_cod_depositor_comments
;
The following automatic conversions were performed:

'_symmetry_cell_setting' value 'Orthorhombic' changed to
'orthorhombic' according to
/home/saulius/struct/CIF-dictionaries/cif_core.dic dictionary named
'cif_core.dic' version 2.4.1 from 2010-06-29.

Automatic conversion script
Id: cif_fix_values 1715 2011-07-08 13:25:40Z adriana 
;
_cod_database_code 7206104

loop_
_symmetry_equiv_pos_as_xyz
'x, y, z'
'-x+1/2, -y, z+1/2'
'-x, y+1/2, -z+1/2'
'x+1/2, -y+1/2, -z'

loop_
_atom_site_label
_atom_site_type_symbol
_atom_site_fract_x
_atom_site_fract_y
_atom_site_fract_z
_atom_site_U_iso_or_equiv
_atom_site_adp_type
_atom_site_occupancy
_atom_site_symmetry_multiplicity
_atom_site_calc_flag
_atom_site_refinement_flags
_atom_site_disorder_assembly
_atom_site_disorder_group
N1 N 0.7352(5) 0.2714(4) -0.01225(15) 0.0754(12) Uani 1 1 d . . .
HN1 H 0.650(6) 0.245(4) -0.0149(16) 0.078(16) Uiso 1 1 d . . .
O1 O 0.4993(4) -0.2370(3) 0.09790(13) 0.0885(10) Uani 1 1 d . . .
HO1 H 0.409(10) -0.195(8) 0.091(3) 0.19(4) Uiso 1 1 d . . .
O2 O 0.9366(3) 0.2699(3) 0.03263(11) 0.0750(9) Uani 1 1 d . . .
O3 O 0.7449(5) 0.5712(4) -0.0470(2) 0.1345(17) Uani 1 1 d . . .
O4 O 0.5994(5) 0.4690(3) 0.00038(14) 0.1006(12) Uani 1 1 d . . .
C1 C 0.6516(5) -0.2085(4) 0.19793(18) 0.0772(14) Uani 1 1 d . . .
C2 C 0.7185(6) -0.2429(5) 0.23899(19) 0.0913(16) Uani 1 1 d . . .
H2 H 0.6837 -0.2218 0.2688 0.110 Uiso 1 1 calc R . .
C3 C 0.8409(6) -0.3109(5) 0.2337(2) 0.0923(16) Uani 1 1 d . . .
C4 C 0.8912(6) -0.3386(5) 0.1894(2) 0.0927(16) Uani 1 1 d . . .
H4 H 0.9747 -0.3834 0.1873 0.111 Uiso 1 1 calc R . .
C5 C 0.8243(6) -0.3034(4) 0.14704(18) 0.0768(13) Uani 1 1 d . . .
C6 C 0.7009(5) -0.2376(4) 0.15419(17) 0.0702(12) Uani 1 1 d . . .
C7 C 0.5900(5) -0.1675(4) 0.12650(18) 0.0741(13) Uani 1 1 d . . .
C8 C 0.6525(5) -0.0672(4) 0.09763(16) 0.0644(11) Uani 1 1 d . . .
C9 C 0.6052(5) -0.0431(4) 0.05280(16) 0.0713(13) Uani 1 1 d . . .
H9 H 0.5353 -0.0904 0.0390 0.086 Uiso 1 1 calc R . .
C10 C 0.6592(5) 0.0502(4) 0.02745(16) 0.0700(12) Uani 1 1 d . . .
H10 H 0.6248 0.0648 -0.0031 0.084 Uiso 1 1 calc R . .
C11 C 0.7624(4) 0.1216(4) 0.04649(15) 0.0601(11) Uani 1 1 d . . .
C12 C 0.8167(4) 0.0930(4) 0.09056(16) 0.0640(11) Uani 1 1 d . . .
H12 H 0.8906 0.1376 0.1037 0.077 Uiso 1 1 calc R . .
C13 C 0.7639(5) 0.0005(4) 0.11522(16) 0.0728(13) Uani 1 1 d . . .
H13 H 0.8037 -0.0177 0.1447 0.087 Uiso 1 1 calc R . .
C14 C 0.5232(6) -0.1379(5) 0.17969(19) 0.0822(15) Uani 1 1 d . . .
C15 C 0.3788(7) -0.1988(6) 0.1882(3) 0.117(2) Uani 1 1 d . . .
H15A H 0.3846 -0.2778 0.1772 0.175 Uiso 1 1 calc R . .
H15B H 0.3040 -0.1586 0.1712 0.175 Uiso 1 1 calc R . .
H15C H 0.3572 -0.1982 0.2217 0.175 Uiso 1 1 calc R . .
C16 C 0.5167(7) -0.0141(5) 0.1961(2) 0.0986(17) Uani 1 1 d . . .
H16A H 0.4343 0.0235 0.1821 0.148 Uiso 1 1 calc R . .
H16B H 0.6032 0.0257 0.1866 0.148 Uiso 1 1 calc R . .
H16C H 0.5083 -0.0121 0.2302 0.148 Uiso 1 1 calc R . .
C17 C 0.9239(8) -0.3505(7) 0.2782(2) 0.119(2) Uani 1 1 d . . .
H17 H 0.8656 -0.3261 0.3056 0.143 Uiso 1 1 calc R . .
C18 C 1.0632(12) -0.2889(9) 0.2826(3) 0.207(5) Uani 1 1 d . . .
H18A H 1.0471 -0.2064 0.2808 0.310 Uiso 1 1 calc R . .
H18B H 1.1262 -0.3125 0.2572 0.310 Uiso 1 1 calc R . .
H18C H 1.1069 -0.3077 0.3126 0.310 Uiso 1 1 calc R . .
C19 C 0.9363(9) -0.4764(7) 0.2815(3) 0.156(3) Uani 1 1 d . . .
H19A H 0.8420 -0.5109 0.2790 0.235 Uiso 1 1 calc R . .
H19B H 0.9787 -0.4972 0.3115 0.235 Uiso 1 1 calc R . .
H19C H 0.9964 -0.5045 0.2560 0.235 Uiso 1 1 calc R . .
C20 C 0.8834(6) -0.3328(6) 0.0983(2) 0.0939(17) Uani 1 1 d . . .
H20 H 0.8230 -0.2931 0.0747 0.113 Uiso 1 1 calc R . .
C21 C 0.8766(9) -0.4617(6) 0.0880(3) 0.131(2) Uani 1 1 d . . .
H21A H 0.9123 -0.4762 0.0564 0.197 Uiso 1 1 calc R . .
H21B H 0.7782 -0.4878 0.0903 0.197 Uiso 1 1 calc R . .
H21C H 0.9348 -0.5030 0.1107 0.197 Uiso 1 1 calc R . .
C22 C 1.0359(8) -0.2906(8) 0.0918(3) 0.150(3) Uani 1 1 d . . .
H22A H 1.0683 -0.3092 0.0602 0.226 Uiso 1 1 calc R . .
H22B H 1.0977 -0.3278 0.1146 0.226 Uiso 1 1 calc R . .
H22C H 1.0392 -0.2077 0.0963 0.226 Uiso 1 1 calc R . .
C23 C 0.8198(5) 0.2258(4) 0.02177(15) 0.0620(11) Uani 1 1 d . . .
C24 C 0.7787(5) 0.3662(4) -0.04205(18) 0.0769(14) Uani 1 1 d . . .
H24 H 0.8831 0.3764 -0.0381 0.092 Uiso 1 1 calc R . .
C25 C 0.7077(6) 0.4791(6) -0.0293(2) 0.0926(17) Uani 1 1 d . . .
C26 C 0.5205(8) 0.5719(6) 0.0132(3) 0.135(3) Uani 1 1 d . . .
H26A H 0.5872 0.6328 0.0214 0.203 Uiso 1 1 calc R . .
H26B H 0.4597 0.5554 0.0401 0.203 Uiso 1 1 calc R . .
H26C H 0.4620 0.5963 -0.0132 0.203 Uiso 1 1 calc R . .
C27 C 0.7507(6) 0.3395(5) -0.09439(18) 0.0865(15) Uani 1 1 d . . .
H27A H 0.6481 0.3256 -0.0988 0.104 Uiso 1 1 calc R . .
H27B H 0.7766 0.4071 -0.1132 0.104 Uiso 1 1 calc R . .
C28 C 0.8314(5) 0.2380(5) -0.11228(18) 0.0805(14) Uani 1 1 d D . .
C29 C 0.7639(7) 0.1338(5) -0.1206(2) 0.115(2) Uani 1 1 d D . .
H29 H 0.6653 0.1267 -0.1149 0.138 Uiso 1 1 calc R . .
C30 C 0.8406(9) 0.0395(6) -0.1372(3) 0.142(3) Uani 1 1 d D . .
H30 H 0.7935 -0.0313 -0.1416 0.171 Uiso 1 1 calc R . .
C31 C 0.9849(9) 0.0479(6) -0.1475(3) 0.129(2) Uani 1 1 d D . .
H31 H 1.0359 -0.0156 -0.1594 0.155 Uiso 1 1 calc R . .
C32 C 1.0520(7) 0.1524(6) -0.1398(2) 0.113(2) Uani 1 1 d D . .
H32 H 1.1499 0.1601 -0.1467 0.136 Uiso 1 1 calc R . .
C33 C 0.9768(5) 0.2460(5) -0.1221(2) 0.0900(15) Uani 1 1 d D . .
H33 H 1.0248 0.3159 -0.1166 0.108 Uiso 1 1 calc R . .

loop_
_atom_site_aniso_label
_atom_site_aniso_U_11
_atom_site_aniso_U_22
_atom_site_aniso_U_33
_atom_site_aniso_U_23
_atom_site_aniso_U_13
_atom_site_aniso_U_12
N1 0.056(2) 0.090(3) 0.081(3) 0.030(2) -0.0050(19) -0.007(2)
O1 0.095(2) 0.076(2) 0.095(3) -0.0029(19) -0.014(2) -0.014(2)
O2 0.0551(17) 0.086(2) 0.083(2) 0.0097(18) -0.0072(15) -0.0002(17)
O3 0.115(3) 0.097(3) 0.192(5) 0.040(3) 0.029(3) 0.023(3)
O4 0.109(3) 0.094(3) 0.100(3) -0.011(2) 0.015(2) 0.001(2)
C1 0.083(3) 0.075(3) 0.073(3) 0.010(3) 0.009(3) 0.003(3)
C2 0.112(4) 0.092(4) 0.070(3) 0.013(3) 0.014(3) 0.012(4)
C3 0.107(4) 0.098(4) 0.072(3) 0.024(3) 0.001(3) 0.016(4)
C4 0.095(4) 0.086(4) 0.097(4) 0.026(3) 0.004(3) 0.021(3)
C5 0.091(3) 0.066(3) 0.074(3) 0.013(2) 0.007(3) 0.009(3)
C6 0.077(3) 0.057(3) 0.076(3) 0.011(2) 0.002(2) 0.008(3)
C7 0.072(3) 0.069(3) 0.081(3) 0.002(3) -0.004(3) -0.008(3)
C8 0.060(2) 0.068(3) 0.065(3) 0.001(2) -0.007(2) 0.004(2)
C9 0.072(3) 0.068(3) 0.074(3) 0.010(2) -0.022(2) -0.001(3)
C10 0.075(3) 0.076(3) 0.059(3) 0.006(2) -0.019(2) 0.006(3)
C11 0.054(2) 0.065(3) 0.061(3) 0.005(2) -0.003(2) 0.008(2)
C12 0.053(2) 0.075(3) 0.064(3) 0.009(2) -0.009(2) -0.004(2)
C13 0.069(3) 0.087(3) 0.063(3) 0.012(2) -0.017(2) -0.002(3)
C14 0.074(3) 0.077(4) 0.096(4) 0.002(3) 0.018(3) -0.001(3)
C15 0.094(4) 0.104(5) 0.151(6) 0.001(4) 0.039(4) -0.010(4)
C16 0.107(4) 0.080(4) 0.108(4) -0.001(3) 0.011(3) 0.010(3)
C17 0.134(5) 0.135(6) 0.087(4) 0.043(4) -0.003(4) 0.018(5)
C18 0.249(11) 0.202(10) 0.169(8) 0.094(7) -0.120(8) -0.094(9)
C19 0.145(6) 0.141(7) 0.183(8) 0.093(6) -0.051(5) -0.012(5)
C20 0.087(4) 0.112(5) 0.083(4) 0.001(3) 0.001(3) 0.023(3)
C21 0.137(5) 0.121(6) 0.136(6) -0.029(5) 0.018(5) 0.012(5)
C22 0.136(6) 0.189(8) 0.126(6) 0.007(6) 0.044(5) -0.038(6)
C23 0.055(2) 0.074(3) 0.057(3) 0.003(2) 0.004(2) 0.013(2)
C24 0.065(3) 0.076(3) 0.089(4) 0.023(3) -0.002(3) 0.000(3)
C25 0.079(4) 0.091(4) 0.107(5) 0.024(4) -0.006(3) -0.002(3)
C26 0.144(6) 0.103(5) 0.159(6) -0.034(5) 0.025(5) 0.017(5)
C27 0.074(3) 0.105(4) 0.081(4) 0.032(3) -0.008(3) -0.005(3)
C28 0.073(3) 0.082(4) 0.087(4) 0.023(3) -0.012(2) -0.001(3)
C29 0.098(4) 0.099(5) 0.147(6) 0.011(4) -0.005(4) -0.020(4)
C30 0.144(7) 0.094(5) 0.190(8) -0.001(5) -0.017(6) -0.022(5)
C31 0.133(6) 0.097(5) 0.158(7) -0.013(5) -0.003(5) 0.015(5)
C32 0.088(4) 0.113(5) 0.139(6) 0.006(4) 0.000(4) 0.010(4)
C33 0.072(3) 0.090(4) 0.108(4) 0.006(3) -0.003(3) -0.005(3)

loop_
_atom_type_symbol
_atom_type_description
_atom_type_scat_dispersion_real
_atom_type_scat_dispersion_imag
_atom_type_scat_source
C C 0.0033 0.0000 'International Tables Vol C Tables 4.2.6.8 and 6.1.1.4'
H H 0.0000 0.0000 'International Tables Vol C Tables 4.2.6.8 and 6.1.1.4'
N N 0.0061 0.0000 'International Tables Vol C Tables 4.2.6.8 and 6.1.1.4'
O O 0.0106 0.0000 'International Tables Vol C Tables 4.2.6.8 and 6.1.1.4'

loop_
_geom_angle_atom_site_label_1
_geom_angle_atom_site_label_2
_geom_angle_atom_site_label_3
_geom_angle
_geom_angle_site_symmetry_1
_geom_angle_site_symmetry_3
_geom_angle_publ_flag
C23 N1 C24 123.4(4) . . ?
C23 N1 HN1 118(3) . . ?
C24 N1 HN1 119(3) . . ?
C7 O1 HO1 110(5) . . ?
C25 O4 C26 118.4(5) . . ?
C6 C1 C2 122.8(5) . . ?
C6 C1 C14 95.1(4) . . ?
C2 C1 C14 142.1(5) . . ?
C1 C2 C3 116.3(5) . . ?
C1 C2 H2 121.9 . . ?
C3 C2 H2 121.9 . . ?
C4 C3 C2 120.6(5) . . ?
C4 C3 C17 120.2(6) . . ?
C2 C3 C17 119.2(6) . . ?
C3 C4 C5 123.8(5) . . ?
C3 C4 H4 118.1 . . ?
C5 C4 H4 118.1 . . ?
C6 C5 C4 113.5(5) . . ?
C6 C5 C20 123.5(5) . . ?
C4 C5 C20 123.0(5) . . ?
C1 C6 C5 123.1(5) . . ?
C1 C6 C7 96.1(4) . . ?
C5 C6 C7 140.6(5) . . ?
O1 C7 C6 113.2(4) . . ?
O1 C7 C8 110.6(4) . . ?
C6 C7 C8 114.6(4) . . ?
O1 C7 C14 114.2(4) . . ?
C6 C7 C14 84.2(4) . . ?
C8 C7 C14 117.9(4) . . ?
C9 C8 C13 117.1(4) . . ?
C9 C8 C7 121.6(4) . . ?
C13 C8 C7 121.2(4) . . ?
C8 C9 C10 121.2(4) . . ?
C8 C9 H9 119.4 . . ?
C10 C9 H9 119.4 . . ?
C11 C10 C9 121.1(4) . . ?
C11 C10 H10 119.4 . . ?
C9 C10 H10 119.4 . . ?
C10 C11 C12 117.6(4) . . ?
C10 C11 C23 123.5(4) . . ?
C12 C11 C23 118.9(4) . . ?
C13 C12 C11 120.9(4) . . ?
C13 C12 H12 119.5 . . ?
C11 C12 H12 119.5 . . ?
C12 C13 C8 121.7(4) . . ?
C12 C13 H13 119.1 . . ?
C8 C13 H13 119.1 . . ?
C16 C14 C1 115.6(5) . . ?
C16 C14 C15 110.5(5) . . ?
C1 C14 C15 112.7(4) . . ?
C16 C14 C7 119.3(4) . . ?
C1 C14 C7 84.5(4) . . ?
C15 C14 C7 112.0(5) . . ?
C14 C15 H15A 109.5 . . ?
C14 C15 H15B 109.5 . . ?
H15A C15 H15B 109.5 . . ?
C14 C15 H15C 109.5 . . ?
H15A C15 H15C 109.5 . . ?
H15B C15 H15C 109.5 . . ?
C14 C16 H16A 109.5 . . ?
C14 C16 H16B 109.5 . . ?
H16A C16 H16B 109.5 . . ?
C14 C16 H16C 109.5 . . ?
H16A C16 H16C 109.5 . . ?
H16B C16 H16C 109.5 . . ?
C19 C17 C18 113.8(7) . . ?
C19 C17 C3 112.6(7) . . ?
C18 C17 C3 111.2(6) . . ?
C19 C17 H17 106.2 . . ?
C18 C17 H17 106.2 . . ?
C3 C17 H17 106.2 . . ?
C17 C18 H18A 109.5 . . ?
C17 C18 H18B 109.5 . . ?
H18A C18 H18B 109.5 . . ?
C17 C18 H18C 109.5 . . ?
H18A C18 H18C 109.5 . . ?
H18B C18 H18C 109.5 . . ?
C17 C19 H19A 109.5 . . ?
C17 C19 H19B 109.5 . . ?
H19A C19 H19B 109.5 . . ?
C17 C19 H19C 109.5 . . ?
H19A C19 H19C 109.5 . . ?
H19B C19 H19C 109.5 . . ?
C22 C20 C21 109.4(6) . . ?
C22 C20 C5 112.2(6) . . ?
C21 C20 C5 112.2(5) . . ?
C22 C20 H20 107.6 . . ?
C21 C20 H20 107.6 . . ?
C5 C20 H20 107.6 . . ?
C20 C21 H21A 109.5 . . ?
C20 C21 H21B 109.5 . . ?
H21A C21 H21B 109.5 . . ?
C20 C21 H21C 109.5 . . ?
H21A C21 H21C 109.5 . . ?
H21B C21 H21C 109.5 . . ?
C20 C22 H22A 109.5 . . ?
C20 C22 H22B 109.5 . . ?
H22A C22 H22B 109.5 . . ?
C20 C22 H22C 109.5 . . ?
H22A C22 H22C 109.5 . . ?
H22B C22 H22C 109.5 . . ?
O2 C23 N1 121.8(4) . . ?
O2 C23 C11 122.1(4) . . ?
N1 C23 C11 116.1(4) . . ?
N1 C24 C25 113.3(4) . . ?
N1 C24 C27 111.3(4) . . ?
C25 C24 C27 109.3(4) . . ?
N1 C24 H24 107.6 . . ?
C25 C24 H24 107.6 . . ?
C27 C24 H24 107.6 . . ?
O3 C25 O4 123.6(6) . . ?
O3 C25 C24 122.0(5) . . ?
O4 C25 C24 114.3(5) . . ?
O4 C26 H26A 109.5 . . ?
O4 C26 H26B 109.5 . . ?
H26A C26 H26B 109.5 . . ?
O4 C26 H26C 109.5 . . ?
H26A C26 H26C 109.5 . . ?
H26B C26 H26C 109.5 . . ?
C28 C27 C24 113.7(4) . . ?
C28 C27 H27A 108.8 . . ?
C24 C27 H27A 108.8 . . ?
C28 C27 H27B 108.8 . . ?
C24 C27 H27B 108.8 . . ?
H27A C27 H27B 107.7 . . ?
C29 C28 C33 118.1(6) . . ?
C29 C28 C27 121.2(5) . . ?
C33 C28 C27 120.7(5) . . ?
C28 C29 C30 120.7(6) . . ?
C28 C29 H29 119.7 . . ?
C30 C29 H29 119.7 . . ?
C31 C30 C29 121.2(7) . . ?
C31 C30 H30 119.4 . . ?
C29 C30 H30 119.4 . . ?
C32 C31 C30 118.1(7) . . ?
C32 C31 H31 120.9 . . ?
C30 C31 H31 120.9 . . ?
C31 C32 C33 120.9(6) . . ?
C31 C32 H32 119.6 . . ?
C33 C32 H32 119.6 . . ?
C32 C33 C28 121.0(5) . . ?
C32 C33 H33 119.5 . . ?
C28 C33 H33 119.5 . . ?

loop_
_geom_bond_atom_site_label_1
_geom_bond_atom_site_label_2
_geom_bond_distance
_geom_bond_site_symmetry_2
_geom_bond_publ_flag
N1 C23 1.342(5) . ?
N1 C24 1.430(6) . ?
N1 HN1 0.85(5) . ?
O1 C7 1.409(6) . ?
O1 HO1 0.99(9) . ?
O2 C23 1.232(5) . ?
O3 C25 1.217(7) . ?
O4 C25 1.308(7) . ?
O4 C26 1.435(7) . ?
C1 C6 1.352(6) . ?
C1 C2 1.367(7) . ?
C1 C14 1.526(7) . ?
C2 C3 1.384(7) . ?
C2 H2 0.9300 . ?
C3 C4 1.364(8) . ?
C3 C17 1.537(8) . ?
C4 C5 1.401(7) . ?
C4 H4 0.9300 . ?
C5 C6 1.383(6) . ?
C5 C20 1.512(7) . ?
C6 C7 1.518(6) . ?
C7 C8 1.523(7) . ?
C7 C14 1.651(7) . ?
C8 C9 1.361(6) . ?
C8 C13 1.382(6) . ?
C9 C10 1.379(6) . ?
C9 H9 0.9300 . ?
C10 C11 1.367(6) . ?
C10 H10 0.9300 . ?
C11 C12 1.375(6) . ?
C11 C23 1.481(6) . ?
C12 C13 1.358(6) . ?
C12 H12 0.9300 . ?
C13 H13 0.9300 . ?
C14 C16 1.495(7) . ?
C14 C15 1.526(8) . ?
C15 H15A 0.9600 . ?
C15 H15B 0.9600 . ?
C15 H15C 0.9600 . ?
C16 H16A 0.9600 . ?
C16 H16B 0.9600 . ?
C16 H16C 0.9600 . ?
C17 C19 1.453(10) . ?
C17 C18 1.475(11) . ?
C17 H17 0.9800 . ?
C18 H18A 0.9600 . ?
C18 H18B 0.9600 . ?
C18 H18C 0.9600 . ?
C19 H19A 0.9600 . ?
C19 H19B 0.9600 . ?
C19 H19C 0.9600 . ?
C20 C22 1.504(9) . ?
C20 C21 1.509(9) . ?
C20 H20 0.9800 . ?
C21 H21A 0.9600 . ?
C21 H21B 0.9600 . ?
C21 H21C 0.9600 . ?
C22 H22A 0.9600 . ?
C22 H22B 0.9600 . ?
C22 H22C 0.9600 . ?
C24 C25 1.497(8) . ?
C24 C27 1.523(7) . ?
C24 H24 0.9800 . ?
C26 H26A 0.9600 . ?
C26 H26B 0.9600 . ?
C26 H26C 0.9600 . ?
C27 C28 1.472(7) . ?
C27 H27A 0.9700 . ?
C27 H27B 0.9700 . ?
C28 C29 1.369(5) . ?
C28 C33 1.376(5) . ?
C29 C30 1.376(6) . ?
C29 H29 0.9300 . ?
C30 C31 1.369(6) . ?
C30 H30 0.9300 . ?
C31 C32 1.367(6) . ?
C31 H31 0.9300 . ?
C32 C33 1.374(5) . ?
C32 H32 0.9300 . ?
C33 H33 0.9300 . ?

loop_
_cod_related_entry_id
_cod_related_entry_database
_cod_related_entry_code
1 ChemSpider 8943435
